data_2211158
loop_
_publ_author_name
'Wang, Huan-Yu'
'Gao, Shan'
'Huo, Li-Hua'
'Zhao, Jing-Gui'

_publ_section_title
<i>catena</i>-Poly[[diaqua(1,10-phenanthroline-\k^2^<i>N</i>,<i>N</i>')cobalt(II)]-\m-acetylenedicarboxylato-\k^2^<i>O</i>:<i>O</i>']
_journal_coeditor_code OB2089
_journal_issue 11
_journal_name_full 'Acta Crystallographica Section E'
_journal_page_first m3152
_journal_page_last m3154
_journal_paper_doi 10.1107/S1600536806044734
_journal_volume 62
_journal_year 2006
_chemical_formula_iupac '[Co (C4 O4) (C12 H8 N2) (H2 O)2]'
_chemical_formula_moiety 'C16 H12 Co N2 O6'
_chemical_formula_sum 'C16 H12 Co N2 O6'
_chemical_formula_weight 387.21
_chemical_name_systematic
;
catena-Poly[[diaqua(1,10-phenanthroline-\k^2^N,N')cobalt(II)]-
\m-acetylenedicarboxylato-\k^2^O:O']
;
_space_group_IT_number 61
_symmetry_cell_setting orthorhombic
_symmetry_space_group_name_Hall '-P 2ac 2ab'
_symmetry_space_group_name_H-M 'P b c a'
_atom_sites_solution_hydrogens geom
_atom_sites_solution_primary direct
_atom_sites_solution_secondary difmap
_cell_angle_alpha 90.00
_cell_angle_beta 90.00
_cell_angle_gamma 90.00
_cell_formula_units_Z 8
_cell_length_a 13.496(3)
_cell_length_b 9.5681(19)
_cell_length_c 25.706(5)
_cell_measurement_reflns_used 22452
_cell_measurement_temperature 295(2)
_cell_measurement_theta_max 27.46
_cell_measurement_theta_min 3.02
_cell_volume 3319.4(12)
_computing_cell_refinement RAPID-AUTO
_computing_data_collection 'RAPID-AUTO (Rigaku, 1998)'
_computing_data_reduction RAPID-AUTO
_computing_molecular_graphics 'ORTEPII (Johnson, 1976)'
_computing_publication_material SHELXL97
_computing_structure_refinement 'SHELXL97 (Sheldrick, 1997)'
_computing_structure_solution 'SHELXS97 (Sheldrick, 1997)'
_diffrn_ambient_temperature 295(2)
_diffrn_detector_area_resol_mean 10.000
_diffrn_measured_fraction_theta_full 0.999
_diffrn_measured_fraction_theta_max 0.999
_diffrn_measurement_device_type 'Rigaku R-AXIS RAPID area-detector'
_diffrn_measurement_method \w
_diffrn_radiation_monochromator graphite
_diffrn_radiation_source 'fine-focus sealed tube'
_diffrn_radiation_type MoK\a
_diffrn_radiation_wavelength 0.71073
_diffrn_reflns_av_R_equivalents 0.0301
_diffrn_reflns_av_sigmaI/netI 0.0165
_diffrn_reflns_limit_h_max 17
_diffrn_reflns_limit_h_min -17
_diffrn_reflns_limit_k_max 12
_diffrn_reflns_limit_k_min -11
_diffrn_reflns_limit_l_max 32
_diffrn_reflns_limit_l_min -33
_diffrn_reflns_number 30566
_diffrn_reflns_theta_full 27.46
_diffrn_reflns_theta_max 27.46
_diffrn_reflns_theta_min 3.02
_diffrn_standards_decay_% 0
_diffrn_standards_interval_count 0
_diffrn_standards_interval_time 0
_diffrn_standards_number 0
_exptl_absorpt_coefficient_mu 1.069
_exptl_absorpt_correction_T_max 0.8561
_exptl_absorpt_correction_T_min 0.7759
_exptl_absorpt_correction_type multi-scan
_exptl_absorpt_process_details '(ABSCOR; Higashi, 1995)'
_exptl_crystal_colour red
_exptl_crystal_density_diffrn 1.550
_exptl_crystal_density_method 'not measured'
_exptl_crystal_description prism
_exptl_crystal_F_000 1576
_exptl_crystal_size_max 0.25
_exptl_crystal_size_mid 0.20
_exptl_crystal_size_min 0.15
_refine_diff_density_max 0.243
_refine_diff_density_min -0.225
_refine_ls_extinction_method none
_refine_ls_goodness_of_fit_ref 1.054
_refine_ls_hydrogen_treatment mixed
_refine_ls_matrix_type full
_refine_ls_number_parameters 238
_refine_ls_number_reflns 3797
_refine_ls_number_restraints 6
_refine_ls_restrained_S_all 1.054
_refine_ls_R_factor_all 0.0351
_refine_ls_R_factor_gt 0.0261
_refine_ls_shift/su_max 0.001
_refine_ls_shift/su_mean 0.000
_refine_ls_structure_factor_coef Fsqd
_refine_ls_weighting_details 'calc w=1/[\s^2^(Fo^2^)+(0.0344P)^2^+1.0761P] where P=(Fo^2^+2Fc^2^)/3'
_refine_ls_weighting_scheme calc
_refine_ls_wR_factor_gt 0.0660
_refine_ls_wR_factor_ref 0.0695
_reflns_number_gt 3128
_reflns_number_total 3797
_reflns_threshold_expression I>2\s(I)
_cod_data_source_file ob2089.cif
_cod_data_source_block I
_cod_original_cell_volume 3319.5(11)
_cod_database_code 2211158
_cod_database_fobs_code 2211158

loop_
_symmetry_equiv_pos_as_xyz
'x, y, z'
'-x+1/2, -y, z+1/2'
'x+1/2, -y+1/2, -z'
'-x, y+1/2, -z+1/2'
'-x, -y, -z'
'x-1/2, y, -z-1/2'
'-x-1/2, y-1/2, z'
'x, -y-1/2, z-1/2'

loop_
_atom_site_type_symbol
_atom_site_label
_atom_site_fract_x
_atom_site_fract_y
_atom_site_fract_z
_atom_site_U_iso_or_equiv
_atom_site_adp_type
_atom_site_calc_flag
_atom_site_refinement_flags
_atom_site_occupancy
Co Co1 0.467068(14) 0.22567(2) 0.637350(7) 0.02296(7) Uani d . 1
O O1W 0.43620(10) 0.24640(12) 0.71676(4) 0.0357(3) Uani d D 1
H H1W1 0.4551(15) 0.1698(11) 0.7298(7) 0.054 Uiso d D 1
H H1W2 0.4628(14) 0.3148(13) 0.7318(7) 0.054 Uiso d D 1
O O2W 0.31968(9) 0.22338(12) 0.61176(5) 0.0365(3) Uani d D 1
H H2W1 0.2849(14) 0.1579(14) 0.6245(8) 0.055 Uiso d D 1
H H2W2 0.2958(15) 0.3021(11) 0.6198(8) 0.055 Uiso d D 1
O O1 0.46593(8) 0.44249(12) 0.63445(4) 0.0328(3) Uani d . 1
O O2 0.30514(10) 0.49898(14) 0.63282(7) 0.0589(4) Uani d . 1
O O3 0.47544(11) 0.96246(12) 0.72848(4) 0.0470(3) Uani d . 1
O O4 0.45049(9) 1.01074(12) 0.64412(4) 0.0343(3) Uani d . 1
N N1 0.62239(10) 0.18997(15) 0.65123(5) 0.0339(3) Uani d . 1
N N2 0.52484(10) 0.20115(14) 0.56077(5) 0.0306(3) Uani d . 1
C C1 0.66868(14) 0.1810(3) 0.69653(8) 0.0531(5) Uani d . 1
H H1 0.6374 0.2162 0.7260 0.064 Uiso calc R 1
C C2 0.76235(17) 0.1210(3) 0.70211(9) 0.0711(7) Uani d . 1
H H2 0.7915 0.1146 0.7348 0.085 Uiso calc R 1
C C3 0.81076(15) 0.0720(3) 0.65950(10) 0.0637(6) Uani d . 1
H H3 0.8736 0.0330 0.6627 0.076 Uiso calc R 1
C C4 0.76498(13) 0.0806(2) 0.61045(8) 0.0470(5) Uani d . 1
C C5 0.80941(16) 0.0324(2) 0.56306(9) 0.0604(6) Uani d . 1
H H5 0.8723 -0.0073 0.5640 0.072 Uiso calc R 1
C C6 0.76210(17) 0.0435(2) 0.51723(9) 0.0601(6) Uani d . 1
H H6 0.7929 0.0115 0.4872 0.072 Uiso calc R 1
C C7 0.66494(15) 0.1038(2) 0.51375(7) 0.0446(4) Uani d . 1
C C8 0.61162(18) 0.1192(2) 0.46738(7) 0.0564(6) Uani d . 1
H H8 0.6398 0.0922 0.4359 0.068 Uiso calc R 1
C C9 0.51913(19) 0.1733(3) 0.46842(7) 0.0578(6) Uani d . 1
H H9 0.4837 0.1845 0.4377 0.069 Uiso calc R 1
C C10 0.47671(15) 0.2124(2) 0.51609(7) 0.0445(4) Uani d . 1
H H10 0.4124 0.2475 0.5163 0.053 Uiso calc R 1
C C11 0.61817(12) 0.14956(16) 0.55971(6) 0.0319(3) Uani d . 1
C C12 0.66996(12) 0.14017(17) 0.60844(6) 0.0333(4) Uani d . 1
C C13 0.39424(12) 0.52396(16) 0.64031(6) 0.0311(3) Uani d . 1
C C14 0.41926(12) 0.66609(16) 0.65760(6) 0.0318(3) Uani d . 1
C C15 0.43759(13) 0.78293(16) 0.67008(6) 0.0326(3) Uani d . 1
C C16 0.45650(12) 0.93090(16) 0.68240(6) 0.0303(3) Uani d . 1

loop_
_atom_site_aniso_label
_atom_site_aniso_U_11
_atom_site_aniso_U_22
_atom_site_aniso_U_33
_atom_site_aniso_U_12
_atom_site_aniso_U_13
_atom_site_aniso_U_23
Co1 0.02359(11) 0.01786(11) 0.02744(11) 0.00062(7) -0.00130(8) -0.00184(7)
O1W 0.0493(7) 0.0273(6) 0.0304(6) -0.0022(5) 0.0023(5) -0.0041(5)
O2W 0.0269(6) 0.0253(6) 0.0572(8) -0.0027(5) -0.0045(5) -0.0014(5)
O1 0.0269(6) 0.0198(5) 0.0519(7) -0.0013(4) -0.0006(5) -0.0018(5)
O2 0.0301(7) 0.0251(6) 0.1215(13) 0.0029(5) -0.0109(7) -0.0117(7)
O3 0.0852(10) 0.0255(6) 0.0302(6) -0.0007(6) -0.0130(6) -0.0009(5)
O4 0.0536(7) 0.0187(5) 0.0307(5) -0.0013(5) -0.0077(5) 0.0008(4)
N1 0.0264(7) 0.0405(8) 0.0348(7) 0.0023(6) -0.0029(5) -0.0058(6)
N2 0.0359(7) 0.0286(7) 0.0273(6) -0.0007(5) -0.0003(5) 0.0012(5)
C1 0.0354(10) 0.0817(15) 0.0421(10) 0.0054(10) -0.0104(8) -0.0124(10)
C2 0.0405(12) 0.113(2) 0.0595(13) 0.0140(13) -0.0212(10) -0.0101(13)
C3 0.0281(10) 0.0805(17) 0.0824(15) 0.0125(10) -0.0110(10) -0.0006(13)
C4 0.0282(9) 0.0475(11) 0.0652(12) 0.0044(8) 0.0055(8) -0.0058(9)
C5 0.0364(11) 0.0623(14) 0.0824(16) 0.0112(10) 0.0189(11) -0.0114(12)
C6 0.0519(13) 0.0629(14) 0.0657(13) -0.0005(10) 0.0314(11) -0.0199(11)
C7 0.0497(11) 0.0426(10) 0.0415(9) -0.0093(8) 0.0144(8) -0.0083(8)
C8 0.0693(15) 0.0670(14) 0.0330(9) -0.0161(12) 0.0156(9) -0.0090(9)
C9 0.0750(16) 0.0723(15) 0.0261(9) -0.0142(12) -0.0017(9) 0.0026(9)
C10 0.0493(11) 0.0512(12) 0.0329(9) -0.0016(9) -0.0057(8) 0.0070(8)
C11 0.0342(9) 0.0268(8) 0.0347(8) -0.0028(6) 0.0080(6) -0.0030(6)
C12 0.0268(8) 0.0310(8) 0.0420(9) 0.0005(6) 0.0035(6) -0.0050(7)
C13 0.0318(8) 0.0196(7) 0.0419(8) -0.0005(6) -0.0021(7) 0.0010(6)
C14 0.0351(9) 0.0232(8) 0.0373(8) 0.0020(6) -0.0016(7) 0.0005(6)
C15 0.0475(9) 0.0217(8) 0.0287(7) 0.0004(7) -0.0022(7) 0.0017(6)
C16 0.0384(9) 0.0197(7) 0.0329(8) 0.0006(6) -0.0026(6) -0.0010(6)

loop_
_atom_type_symbol
_atom_type_description
_atom_type_scat_dispersion_real
_atom_type_scat_dispersion_imag
_atom_type_scat_source
C C 0.0033 0.0016 'International Tables Vol C Tables 4.2.6.8 and 6.1.1.4'
H H 0.0000 0.0000 'International Tables Vol C Tables 4.2.6.8 and 6.1.1.4'
N N 0.0061 0.0033 'International Tables Vol C Tables 4.2.6.8 and 6.1.1.4'
O O 0.0106 0.0060 'International Tables Vol C Tables 4.2.6.8 and 6.1.1.4'
Co Co 0.3494 0.9721 'International Tables Vol C Tables 4.2.6.8 and 6.1.1.4'

loop_
_geom_angle_atom_site_label_1
_geom_angle_atom_site_label_2
_geom_angle_atom_site_label_3
_geom_angle_site_symmetry_1
_geom_angle_site_symmetry_3
_geom_angle
_geom_angle_publ_flag
O4 Co1 O1 1_545 . 172.83(5) yes
O4 Co1 O1W 1_545 . 89.46(4) yes
O1 Co1 O1W . . 86.49(5) yes
O4 Co1 O2W 1_545 . 85.05(5) yes
O1 Co1 O2W . . 89.55(4) yes
O1W Co1 O2W . . 96.79(5) yes
O4 Co1 N2 1_545 . 90.45(5) yes
O1 Co1 N2 . . 94.56(5) yes
O1W Co1 N2 . . 169.94(5) yes
O2W Co1 N2 . . 93.23(5) yes
O4 Co1 N1 1_545 . 86.21(5) yes
O1 Co1 N1 . . 99.89(5) yes
O1W Co1 N1 . . 92.71(5) yes
O2W Co1 N1 . . 167.01(5) yes
N2 Co1 N1 . . 77.25(5) yes
Co1 O1W H1W1 . . 104.2(14) no
Co1 O1W H1W2 . . 115.9(14) no
H1W1 O1W H1W2 . . 111.4(14) no
Co1 O2W H2W1 . . 114.3(15) no
Co1 O2W H2W2 . . 106.0(15) no
H2W1 O2W H2W2 . . 110.8(14) no
C13 O1 Co1 . . 128.60(10) no
C16 O4 Co1 . 1_565 131.70(10) no
C1 N1 C12 . . 117.76(15) no
C1 N1 Co1 . . 127.96(13) no
C12 N1 Co1 . . 112.40(10) no
C10 N2 C11 . . 117.96(15) no
C10 N2 Co1 . . 127.81(13) no
C11 N2 Co1 . . 113.55(10) no
N1 C1 C2 . . 122.98(19) no
N1 C1 H1 . . 118.5 no
C2 C1 H1 . . 118.5 no
C3 C2 C1 . . 119.6(2) no
C3 C2 H2 . . 120.2 no
C1 C2 H2 . . 120.2 no
C2 C3 C4 . . 119.41(19) no
C2 C3 H3 . . 120.3 no
C4 C3 H3 . . 120.3 no
C12 C4 C3 . . 117.25(18) no
C12 C4 C5 . . 118.77(18) no
C3 C4 C5 . . 123.98(19) no
C6 C5 C4 . . 121.37(19) no
C6 C5 H5 . . 119.3 no
C4 C5 H5 . . 119.3 no
C5 C6 C7 . . 121.35(18) no
C5 C6 H6 . . 119.3 no
C7 C6 H6 . . 119.3 no
C8 C7 C11 . . 116.80(19) no
C8 C7 C6 . . 124.39(18) no
C11 C7 C6 . . 118.80(18) no
C9 C8 C7 . . 119.87(18) no
C9 C8 H8 . . 120.1 no
C7 C8 H8 . . 120.1 no
C8 C9 C10 . . 119.75(19) no
C8 C9 H9 . . 120.1 no
C10 C9 H9 . . 120.1 no
N2 C10 C9 . . 122.39(19) no
N2 C10 H10 . . 118.8 no
C9 C10 H10 . . 118.8 no
N2 C11 C7 . . 123.18(16) no
N2 C11 C12 . . 117.24(14) no
C7 C11 C12 . . 119.57(16) no
N1 C12 C4 . . 122.94(16) no
N1 C12 C11 . . 116.97(14) no
C4 C12 C11 . . 120.09(15) no
O2 C13 O1 . . 127.61(15) no
O2 C13 C14 . . 116.60(15) no
O1 C13 C14 . . 115.79(14) no
C15 C14 C13 . . 177.60(18) no
C14 C15 C16 . . 176.09(17) no
O4 C16 O3 . . 127.81(15) no
O4 C16 C15 . . 114.04(13) no
O3 C16 C15 . . 118.15(14) no

loop_
_geom_bond_atom_site_label_1
_geom_bond_atom_site_label_2
_geom_bond_site_symmetry_2
_geom_bond_distance
_geom_bond_publ_flag
Co1 O4 1_545 2.0760(12) yes
Co1 O1 . 2.0760(12) yes
Co1 O1W . 2.0927(12) yes
Co1 O2W . 2.0952(12) yes
Co1 N2 . 2.1303(14) yes
Co1 N1 . 2.1537(14) yes
O1W H1W1 . 0.845(9) no
O1W H1W2 . 0.841(9) no
O2W H2W1 . 0.848(9) no
O2W H2W2 . 0.845(9) no
O1 C13 . 1.2515(19) no
O2 C13 . 1.241(2) no
O3 C16 . 1.2490(19) no
O4 C16 . 1.2483(18) no
O4 Co1 1_565 2.0760(12) no
N1 C1 . 1.324(2) no
N1 C12 . 1.360(2) no
N2 C10 . 1.324(2) no
N2 C11 . 1.353(2) no
C1 C2 . 1.396(3) no
C1 H1 . 0.9300 no
C2 C3 . 1.359(3) no
C2 H2 . 0.9300 no
C3 C4 . 1.407(3) no
C3 H3 . 0.9300 no
C4 C12 . 1.404(2) no
C4 C5 . 1.434(3) no
C5 C6 . 1.344(3) no
C5 H5 . 0.9300 no
C6 C7 . 1.435(3) no
C6 H6 . 0.9300 no
C7 C8 . 1.400(3) no
C7 C11 . 1.409(2) no
C8 C9 . 1.352(3) no
C8 H8 . 0.9300 no
C9 C10 . 1.403(3) no
C9 H9 . 0.9300 no
C10 H10 . 0.9300 no
C11 C12 . 1.437(2) no
C13 C14 . 1.470(2) no
C14 C15 . 1.189(2) no
C15 C16 . 1.473(2) no

loop_
_geom_hbond_atom_site_label_D
_geom_hbond_atom_site_label_H
_geom_hbond_atom_site_label_A
_geom_hbond_site_symmetry_A
_geom_hbond_distance_DH
_geom_hbond_distance_HA
_geom_hbond_distance_DA
_geom_hbond_angle_DHA
_geom_hbond_publ_flag
O1W H1W1 O3 1_545 0.845(9) 2.004(11) 2.7843(18) 153.2(18) yes
O1W H1W2 O3 4_646 0.841(9) 1.932(10) 2.7708(17) 175.1(19) yes
O2W H2W1 O2 7_655 0.848(9) 1.958(10) 2.7822(18) 164(2) yes
O2W H2W2 O2 . 0.845(9) 1.917(11) 2.6991(18) 153.3(19) yes

loop_
_geom_torsion_atom_site_label_1
_geom_torsion_atom_site_label_2
_geom_torsion_atom_site_label_3
_geom_torsion_atom_site_label_4
_geom_torsion_site_symmetry_1
_geom_torsion
_geom_torsion_publ_flag
O1W Co1 O1 C13 . -68.00(13) no
O2W Co1 O1 C13 . 28.83(13) no
N2 Co1 O1 C13 . 122.03(13) no
N1 Co1 O1 C13 . -160.14(13) no
O4 Co1 N1 C1 1_545 -86.59(18) no
O1 Co1 N1 C1 . 89.60(18) no
O1W Co1 N1 C1 . 2.69(18) no
O2W Co1 N1 C1 . -134.3(2) no
N2 Co1 N1 C1 . -177.92(18) no
O4 Co1 N1 C12 1_545 77.27(12) no
O1 Co1 N1 C12 . -106.54(12) no
O1W Co1 N1 C12 . 166.55(12) no
O2W Co1 N1 C12 . 29.5(3) no
N2 Co1 N1 C12 . -14.05(12) no
O4 Co1 N2 C10 1_545 96.94(15) no
O1 Co1 N2 C10 . -77.93(15) no
O1W Co1 N2 C10 . -173.6(2) no
O2W Co1 N2 C10 . 11.88(15) no
N1 Co1 N2 C10 . -177.05(16) no
O4 Co1 N2 C11 1_545 -73.36(11) no
O1 Co1 N2 C11 . 111.78(11) no
O1W Co1 N2 C11 . 16.1(4) no
O2W Co1 N2 C11 . -158.42(11) no
N1 Co1 N2 C11 . 12.65(11) no
C12 N1 C1 C2 . -1.1(3) no
Co1 N1 C1 C2 . 162.0(2) no
N1 C1 C2 C3 . 1.7(4) no
C1 C2 C3 C4 . -0.9(4) no
C2 C3 C4 C12 . -0.2(3) no
C2 C3 C4 C5 . 179.9(2) no
C12 C4 C5 C6 . 0.1(3) no
C3 C4 C5 C6 . -180.0(2) no
C4 C5 C6 C7 . -0.1(4) no
C5 C6 C7 C8 . 179.7(2) no
C5 C6 C7 C11 . -1.2(3) no
C11 C7 C8 C9 . -1.3(3) no
C6 C7 C8 C9 . 177.9(2) no
C7 C8 C9 C10 . -0.6(3) no
C11 N2 C10 C9 . -0.2(3) no
Co1 N2 C10 C9 . -170.09(15) no
C8 C9 C10 N2 . 1.4(3) no
C10 N2 C11 C7 . -1.9(2) no
Co1 N2 C11 C7 . 169.41(13) no
C10 N2 C11 C12 . 179.02(16) no
Co1 N2 C11 C12 . -9.65(18) no
C8 C7 C11 N2 . 2.6(3) no
C6 C7 C11 N2 . -176.55(17) no
C8 C7 C11 C12 . -178.33(17) no
C6 C7 C11 C12 . 2.5(3) no
C1 N1 C12 C4 . -0.1(3) no
Co1 N1 C12 C4 . -165.76(15) no
C1 N1 C12 C11 . 179.39(17) no
Co1 N1 C12 C11 . 13.73(19) no
C3 C4 C12 N1 . 0.8(3) no
C5 C4 C12 N1 . -179.32(18) no
C3 C4 C12 C11 . -178.72(18) no
C5 C4 C12 C11 . 1.2(3) no
N2 C11 C12 N1 . -2.9(2) no
C7 C11 C12 N1 . 177.97(15) no
N2 C11 C12 C4 . 176.57(16) no
C7 C11 C12 C4 . -2.5(2) no
Co1 O1 C13 O2 . -25.1(3) no
Co1 O1 C13 C14 . 155.53(11) no
Co1 O4 C16 O3 1_565 -0.4(3) no
Co1 O4 C16 C15 1_565 179.03(11) no
